data_7158065
loop_
_publ_author_name
'Magre, Marc'
'Kuziola, Jennifer'
'N\"othling, Nils'
'Cornella, Josep'

_publ_section_title
;
 Dibismuthanes in catalysis: from synthesis and characterization to redox
 behavior towards oxidative cleavage of 1,2-diols.
;
_journal_issue 22
_journal_name_full 'Organic &amp; biomolecular chemistry'
_journal_page_first 4922
_journal_page_last 4929
_journal_paper_doi 10.1039/d1ob00367d
_journal_volume 19
_journal_year 2021
_chemical_absolute_configuration ad
_chemical_formula_moiety 'C39 H32 Bi2 O'
_chemical_formula_sum 'C39 H32 Bi2 O'
_chemical_formula_weight 934.60
_chemical_name_systematic
;
(9,9-dimethyl-9H-xanthene-4,5-diyl)bis(diphenylbismuthane)
;
_chemical_properties_physical none
_space_group_crystal_system orthorhombic
_space_group_IT_number 43
_space_group_name_Hall 'F 2 -2d'
_space_group_name_H-M_alt 'F d d 2'
_atom_sites_solution_hydrogens geom
_atom_sites_solution_primary dual
_atom_sites_solution_secondary difmap
_audit_block_code MBH-MA-009-01
_audit_creation_date 2020-03-26
_audit_creation_method
;
Olex2 1.3
(compiled 2019.09.11 svn.r3662 for OlexSys, GUI svn.r5938)
;
_audit_update_record
;
2021-02-19 deposited with the CCDC.	2021-04-26 downloaded from the CCDC.
;
_cell_angle_alpha 90
_cell_angle_beta 90
_cell_angle_gamma 90
_cell_formula_units_Z 16
_cell_length_a 37.8761(11)
_cell_length_b 51.1850(17)
_cell_length_c 6.6097(2)
_cell_measurement_reflns_used 9186
_cell_measurement_temperature 100(2)
_cell_measurement_theta_max 28.7691
_cell_measurement_theta_min 2.6759
_cell_volume 12814.1(7)
_computing_cell_refinement 'SAINT software (Bruker AXS, 2004)'
_computing_data_collection 'APEX3 (Bruker AXS, 2005-2017)'
_computing_data_reduction 'SAINT software (Bruker AXS, 2004)'
_computing_molecular_graphics 'DIAMOND (Crystal Impact GbR, 1997-2014)'
_computing_publication_material 'Olex2 1.3 (Dolomanov et al., 2009)'
_computing_structure_refinement 'SHELXL (G. M. Sheldrick, 2015)'
_computing_structure_solution 'SHELXT (G. M. Sheldrick, 2015)'
_diffrn_ambient_temperature 100(2)
_diffrn_detector_area_resol_mean 66.67
_diffrn_measured_fraction_theta_full 1.000
_diffrn_measured_fraction_theta_max 1.000
_diffrn_measurement_device_type 'Bruker-AXS Kappa Mach3 APEX-II'
_diffrn_measurement_method 'CCD \f- and \w-scans'
_diffrn_radiation_monochromator 'Incoatec Helios mirrors'
_diffrn_radiation_source 1\mS
_diffrn_radiation_type Mo-K\a
_diffrn_radiation_wavelength 0.71073
_diffrn_reflns_av_R_equivalents 0.0665
_diffrn_reflns_av_unetI/netI 0.0475
_diffrn_reflns_Laue_measured_fraction_full 1.000
_diffrn_reflns_Laue_measured_fraction_max 1.000
_diffrn_reflns_limit_h_max 56
_diffrn_reflns_limit_h_min -56
_diffrn_reflns_limit_k_max 76
_diffrn_reflns_limit_k_min -76
_diffrn_reflns_limit_l_max 9
_diffrn_reflns_limit_l_min -9
_diffrn_reflns_number 112958
_diffrn_reflns_point_group_measured_fraction_full 1.000
_diffrn_reflns_point_group_measured_fraction_max 1.000
_diffrn_reflns_theta_full 25.242
_diffrn_reflns_theta_max 32.028
_diffrn_reflns_theta_min 1.338
_diffrn_standards_number 0
_exptl_absorpt_coefficient_mu 11.000
_exptl_absorpt_correction_T_max 0.85446
_exptl_absorpt_correction_T_min 0.72004
_exptl_absorpt_correction_type gaussian
_exptl_absorpt_process_details 'SADABS (Bruker AXS, 2012)'
_exptl_crystal_colour colourless
_exptl_crystal_colour_primary colourless
_exptl_crystal_density_diffrn 1.938
_exptl_crystal_description prism
_exptl_crystal_F_000 7040
_exptl_crystal_recrystallization_method 'Re-crystallisation from solvent:  dichloromethane, pentane'
_exptl_crystal_size_max 0.035
_exptl_crystal_size_mid 0.031
_exptl_crystal_size_min 0.021
_refine_diff_density_max 0.868
_refine_diff_density_min -1.262
_refine_diff_density_rms 0.155
_refine_ls_abs_structure_details
;
 Flack x determined using 3932 quotients [(I+)-(I-)]/[(I+)+(I-)]
 (Parsons, Flack and Wagner, Acta Cryst. B69 (2013) 249-259).
;
_refine_ls_abs_structure_Flack -0.013(4)
_refine_ls_extinction_method none
_refine_ls_goodness_of_fit_ref 1.046
_refine_ls_hydrogen_treatment constr
_refine_ls_matrix_type full
_refine_ls_number_parameters 381
_refine_ls_number_reflns 11150
_refine_ls_number_restraints 1
_refine_ls_restrained_S_all 1.046
_refine_ls_R_factor_all 0.0410
_refine_ls_R_factor_gt 0.0288
_refine_ls_shift/su_max 0.006
_refine_ls_shift/su_mean 0.000
_refine_ls_structure_factor_coef Fsqd
_refine_ls_weighting_details 'w=1/[\s^2^(Fo^2^)+(0.0111P)^2^+22.1937P] where P=(Fo^2^+2Fc^2^)/3'
_refine_ls_weighting_scheme calc
_refine_ls_wR_factor_gt 0.0415
_refine_ls_wR_factor_ref 0.0437
_reflns_Friedel_coverage 0.858
_reflns_Friedel_fraction_full 1.000
_reflns_Friedel_fraction_max 0.999
_reflns_number_gt 9565
_reflns_number_total 11150
_reflns_threshold_expression 'I > 2\s(I)'
_cod_data_source_file d1ob00367d2.cif
_cod_data_source_block 13015sadabs
_cod_depositor_comments 'Adding full bibliography for 7158061--7158068.cif.'
_cod_database_code 7158065
_shelx_space_group_comment
;
The symmetry employed for this shelxl refinement is uniquely defined
by the following loop, which should always be used as a source of
symmetry information in preference to the above space-group names.
They are only intended as comments.
;
_shelx_estimated_absorpt_t_max 0.802
_shelx_estimated_absorpt_t_min 0.699
_olex2_refinement_description
;
1. Fixed Uiso
 At 1.2 times of:
  All C(H) groups
 At 1.5 times of:
  All C(H,H,H) groups
2.a Aromatic/amide H refined with riding coordinates:
 C3(H3), C4(H4), C5(H5), C9(H9), C10(H10), C11(H11), C17(H17), C18(H18),
 C19(H19), C20(H20), C21(H21), C23(H23), C24(H24), C25(H25), C26(H26), C27(H27),
  C29(H29), C30(H30), C31(H31), C32(H32), C33(H33), C35(H35), C36(H36),
 C37(H37), C38(H38), C39(H39)
2.b Idealised Me refined as rotating group:
 C14(H14A,H14B,H14C), C15(H15A,H15B,H15C)
;
_olex2_submission_special_instructions 'No special instructions were received'
_shelx_shelxl_version_number 2018/3

loop_
_space_group_symop_operation_xyz
'x, y, z'
'-x, -y, z'
'x+1/4, -y+1/4, z+1/4'
'-x+1/4, y+1/4, z+1/4'
'x, y+1/2, z+1/2'
'-x, -y+1/2, z+1/2'
'x+1/4, -y+3/4, z+3/4'
'-x+1/4, y+3/4, z+3/4'
'x+1/2, y, z+1/2'
'-x+1/2, -y, z+1/2'
'x+3/4, -y+1/4, z+3/4'
'-x+3/4, y+1/4, z+3/4'
'x+1/2, y+1/2, z'
'-x+1/2, -y+1/2, z'
'x+3/4, -y+3/4, z+1/4'
'-x+3/4, y+3/4, z+1/4'

loop_
_atom_site_label
_atom_site_type_symbol
_atom_site_fract_x
_atom_site_fract_y
_atom_site_fract_z
_atom_site_U_iso_or_equiv
_atom_site_adp_type
_atom_site_occupancy
_atom_site_site_symmetry_order
_atom_site_calc_flag
_atom_site_refinement_flags_posn
_atom_site_refinement_flags_adp
_atom_site_refinement_flags_occupancy
_atom_site_disorder_assembly
_atom_site_disorder_group
Bi1 Bi 0.37776(2) 0.61781(2) 0.46220(3) 0.01950(5) Uani 1 1 d . . . . .
Bi2 Bi 0.39139(2) 0.68736(2) 0.78653(3) 0.01698(5) Uani 1 1 d . . . . .
O1 O 0.33708(8) 0.67329(7) 0.4335(6) 0.0159(8) Uani 1 1 d . . . . .
C1 C 0.32770(12) 0.66064(10) 0.2560(8) 0.0163(12) Uani 1 1 d . . . . .
C2 C 0.34103(13) 0.63541(10) 0.2279(9) 0.0182(11) Uani 1 1 d . . . . .
C3 C 0.33257(14) 0.62234(10) 0.0538(10) 0.0211(12) Uani 1 1 d . . . . .
H3 H 0.341322 0.605166 0.032327 0.025 Uiso 1 1 calc R U . . .
C4 C 0.31128(14) 0.63401(11) -0.0919(9) 0.0232(13) Uani 1 1 d . . . . .
H4 H 0.305681 0.624809 -0.212541 0.028 Uiso 1 1 calc R U . . .
C5 C 0.29813(13) 0.65909(11) -0.0619(9) 0.0205(12) Uani 1 1 d . . . . .
H5 H 0.283846 0.666932 -0.163222 0.025 Uiso 1 1 calc R U . . .
C6 C 0.30563(12) 0.67290(10) 0.1151(8) 0.0171(11) Uani 1 1 d . . . . .
C7 C 0.29019(13) 0.69967(10) 0.1625(8) 0.0178(11) Uani 1 1 d . . . . .
C8 C 0.31707(12) 0.71422(10) 0.2917(9) 0.0164(10) Uani 1 1 d . . . . .
C9 C 0.32059(13) 0.74151(10) 0.2912(10) 0.0200(11) Uani 1 1 d . . . . .
H9 H 0.306866 0.751597 0.199693 0.024 Uiso 1 1 calc R U . . .
C10 C 0.34379(14) 0.75410(10) 0.4222(9) 0.0200(12) Uani 1 1 d . . . . .
H10 H 0.345845 0.772597 0.420133 0.024 Uiso 1 1 calc R U . . .
C11 C 0.36390(13) 0.73941(11) 0.5561(10) 0.0224(12) Uani 1 1 d . . . . .
H11 H 0.379586 0.748083 0.645878 0.027 Uiso 1 1 calc R U . . .
C12 C 0.36161(13) 0.71212(10) 0.5618(9) 0.0172(11) Uani 1 1 d . . . . .
C13 C 0.33819(12) 0.70044(9) 0.4265(8) 0.0149(11) Uani 1 1 d . . . . .
C14 C 0.25660(13) 0.69563(11) 0.2903(11) 0.0288(14) Uani 1 1 d . . . . .
H14A H 0.262571 0.685969 0.413643 0.043 Uiso 1 1 calc R U . . .
H14B H 0.239240 0.685695 0.211794 0.043 Uiso 1 1 calc R U . . .
H14C H 0.246641 0.712663 0.326724 0.043 Uiso 1 1 calc R U . . .
C15 C 0.28071(14) 0.71477(12) -0.0297(10) 0.0296(14) Uani 1 1 d . . . . .
H15A H 0.272108 0.732200 0.006900 0.044 Uiso 1 1 calc R U . . .
H15B H 0.262252 0.705358 -0.103671 0.044 Uiso 1 1 calc R U . . .
H15C H 0.301709 0.716438 -0.115367 0.044 Uiso 1 1 calc R U . . .
C16 C 0.34019(13) 0.58680(10) 0.5693(8) 0.0179(11) Uani 1 1 d . . . . .
C17 C 0.35115(14) 0.57073(11) 0.7254(9) 0.0228(13) Uani 1 1 d . . . . .
H17 H 0.374927 0.571587 0.770728 0.027 Uiso 1 1 calc R U . . .
C18 C 0.32777(14) 0.55324(10) 0.8177(9) 0.0220(13) Uani 1 1 d . . . . .
H18 H 0.335665 0.542287 0.924558 0.026 Uiso 1 1 calc R U . . .
C19 C 0.29332(14) 0.55197(11) 0.7529(9) 0.0233(13) Uani 1 1 d . . . . .
H19 H 0.277200 0.540367 0.816541 0.028 Uiso 1 1 calc R U . . .
C20 C 0.28213(14) 0.56774(11) 0.5937(9) 0.0224(13) Uani 1 1 d . . . . .
H20 H 0.258379 0.566757 0.548166 0.027 Uiso 1 1 calc R U . . .
C21 C 0.30553(13) 0.58494(10) 0.5010(8) 0.0184(12) Uani 1 1 d . . . . .
H21 H 0.297838 0.595416 0.390859 0.022 Uiso 1 1 calc R U . . .
C22 C 0.40451(12) 0.59119(10) 0.2361(9) 0.0199(12) Uani 1 1 d . . . . .
C23 C 0.42760(15) 0.60173(12) 0.0936(10) 0.0313(15) Uani 1 1 d . . . . .
H23 H 0.430608 0.620136 0.087459 0.038 Uiso 1 1 calc R U . . .
C24 C 0.44619(14) 0.58608(12) -0.0387(11) 0.0302(15) Uani 1 1 d . . . . .
H24 H 0.461528 0.593707 -0.135905 0.036 Uiso 1 1 calc R U . . .
C25 C 0.44238(13) 0.55901(12) -0.0292(10) 0.0270(14) Uani 1 1 d . . . . .
H25 H 0.455343 0.548062 -0.118304 0.032 Uiso 1 1 calc R U . . .
C26 C 0.41959(15) 0.54828(11) 0.1111(9) 0.0245(13) Uani 1 1 d . . . . .
H26 H 0.416578 0.529864 0.116188 0.029 Uiso 1 1 calc R U . . .
C27 C 0.40097(14) 0.56409(10) 0.2450(9) 0.0201(12) Uani 1 1 d . . . . .
H27 H 0.385811 0.556401 0.342754 0.024 Uiso 1 1 calc R U . . .
C28 C 0.42293(14) 0.72226(10) 0.8832(8) 0.0188(11) Uani 1 1 d . . . . .
C29 C 0.40943(13) 0.73861(11) 1.0343(10) 0.0228(12) Uani 1 1 d . . . . .
H29 H 0.387732 0.734211 1.097814 0.027 Uiso 1 1 calc R U . . .
C30 C 0.42704(14) 0.76103(12) 1.0929(9) 0.0244(14) Uani 1 1 d . . . . .
H30 H 0.417250 0.772062 1.193985 0.029 Uiso 1 1 calc R U . . .
C31 C 0.45923(14) 0.76738(11) 1.0031(9) 0.0252(14) Uani 1 1 d . . . . .
H31 H 0.471409 0.782792 1.042395 0.030 Uiso 1 1 calc R U . . .
C32 C 0.47337(14) 0.75118(10) 0.8567(8) 0.0201(12) Uani 1 1 d . . . . .
H32 H 0.495553 0.755298 0.797739 0.024 Uiso 1 1 calc R U . . .
C33 C 0.45533(12) 0.72894(10) 0.7955(9) 0.0184(11) Uani 1 1 d . . . . .
H33 H 0.465090 0.718125 0.692869 0.022 Uiso 1 1 calc R U . . .
C34 C 0.43270(13) 0.67427(10) 0.5635(9) 0.0174(11) Uani 1 1 d . . . . .
C35 C 0.45435(14) 0.65318(11) 0.6143(10) 0.0228(13) Uani 1 1 d . . . . .
H35 H 0.451958 0.645172 0.743212 0.027 Uiso 1 1 calc R U . . .
C36 C 0.47930(13) 0.64377(11) 0.4791(10) 0.0273(14) Uani 1 1 d . . . . .
H36 H 0.493499 0.629173 0.514650 0.033 Uiso 1 1 calc R U . . .
C37 C 0.48354(13) 0.65563(12) 0.2919(10) 0.0281(13) Uani 1 1 d . . . . .
H37 H 0.500793 0.649467 0.199159 0.034 Uiso 1 1 calc R U . . .
C38 C 0.46210(14) 0.67669(12) 0.2430(9) 0.0280(14) Uani 1 1 d . . . . .
H38 H 0.465005 0.685049 0.115721 0.034 Uiso 1 1 calc R U . . .
C39 C 0.43684(14) 0.68569(11) 0.3739(9) 0.0227(12) Uani 1 1 d . . . . .
H39 H 0.422060 0.699815 0.335011 0.027 Uiso 1 1 calc R U . . .

loop_
_atom_site_aniso_label
_atom_site_aniso_U_11
_atom_site_aniso_U_22
_atom_site_aniso_U_33
_atom_site_aniso_U_23
_atom_site_aniso_U_13
_atom_site_aniso_U_12
Bi1 0.01734(9) 0.01388(9) 0.02728(12) -0.00478(9) -0.00088(9) -0.00231(8)
Bi2 0.01682(8) 0.01801(10) 0.01612(10) -0.00024(9) 0.00106(8) -0.00163(8)
O1 0.0187(16) 0.0129(17) 0.016(2) -0.0020(16) -0.0012(16) -0.0007(14)
C1 0.012(2) 0.021(3) 0.015(3) -0.006(2) 0.003(2) -0.0058(19)
C2 0.020(2) 0.013(2) 0.021(3) -0.004(2) 0.007(2) -0.005(2)
C3 0.024(3) 0.015(3) 0.024(3) -0.009(3) 0.003(3) 0.001(2)
C4 0.024(3) 0.026(3) 0.020(3) -0.015(3) 0.002(2) -0.007(2)
C5 0.018(2) 0.023(3) 0.021(3) -0.004(3) -0.001(2) -0.002(2)
C6 0.013(2) 0.018(3) 0.021(3) -0.003(2) 0.004(2) -0.001(2)
C7 0.016(2) 0.019(3) 0.019(3) -0.003(2) -0.001(2) 0.002(2)
C8 0.014(2) 0.020(3) 0.015(3) -0.006(2) 0.002(2) 0.0029(19)
C9 0.022(2) 0.015(3) 0.023(3) -0.002(3) 0.001(2) 0.007(2)
C10 0.028(3) 0.011(2) 0.021(3) -0.001(2) 0.003(2) 0.000(2)
C11 0.020(3) 0.022(3) 0.025(3) -0.005(3) 0.000(2) -0.004(2)
C12 0.015(2) 0.019(3) 0.018(3) -0.004(2) 0.000(2) 0.001(2)
C13 0.013(2) 0.012(2) 0.019(3) -0.001(2) 0.005(2) 0.0035(19)
C14 0.014(2) 0.032(3) 0.040(4) -0.010(3) 0.002(3) 0.003(2)
C15 0.027(3) 0.029(3) 0.033(4) -0.004(3) -0.007(3) 0.005(2)
C16 0.021(2) 0.016(3) 0.016(3) -0.006(2) 0.004(2) 0.002(2)
C17 0.024(3) 0.021(3) 0.023(3) -0.019(3) -0.002(2) 0.005(2)
C18 0.027(3) 0.017(3) 0.022(3) -0.002(3) 0.003(2) 0.006(2)
C19 0.022(3) 0.023(3) 0.024(4) -0.003(3) 0.006(2) -0.001(2)
C20 0.017(2) 0.024(3) 0.026(4) -0.006(2) 0.004(2) -0.001(2)
C21 0.021(2) 0.016(3) 0.018(3) -0.004(2) -0.001(2) -0.003(2)
C22 0.015(2) 0.021(3) 0.024(3) -0.001(2) 0.001(2) -0.003(2)
C23 0.028(3) 0.023(3) 0.043(4) -0.004(3) 0.009(3) -0.011(3)
C24 0.018(3) 0.037(4) 0.036(4) 0.000(3) 0.010(3) -0.005(2)
C25 0.015(2) 0.038(4) 0.028(3) -0.010(3) 0.000(2) 0.005(2)
C26 0.028(3) 0.020(3) 0.026(3) -0.003(3) -0.004(3) 0.005(2)
C27 0.023(3) 0.016(3) 0.021(3) 0.001(2) 0.003(2) 0.000(2)
C28 0.023(3) 0.019(3) 0.015(3) -0.002(2) -0.001(2) 0.002(2)
C29 0.019(2) 0.030(3) 0.019(3) -0.007(3) -0.002(2) 0.000(2)
C30 0.025(3) 0.031(3) 0.018(3) -0.006(3) -0.002(2) 0.007(3)
C31 0.029(3) 0.019(3) 0.028(4) -0.005(3) -0.010(3) 0.002(2)
C32 0.022(3) 0.020(3) 0.019(3) 0.000(2) -0.003(2) -0.002(2)
C33 0.020(2) 0.018(3) 0.018(3) -0.002(3) -0.003(2) 0.000(2)
C34 0.016(2) 0.015(2) 0.021(3) -0.003(2) -0.002(2) 0.000(2)
C35 0.018(3) 0.021(3) 0.030(3) 0.005(2) -0.004(2) -0.002(2)
C36 0.016(2) 0.022(3) 0.044(4) -0.006(3) -0.008(3) 0.001(2)
C37 0.016(2) 0.039(4) 0.030(3) -0.009(3) 0.002(3) 0.004(2)
C38 0.025(3) 0.043(4) 0.016(3) 0.003(3) 0.003(2) 0.006(3)
C39 0.022(3) 0.017(3) 0.029(3) -0.003(3) 0.000(2) 0.004(2)

loop_
_atom_type_symbol
_atom_type_description
_atom_type_scat_dispersion_real
_atom_type_scat_dispersion_imag
_atom_type_scat_source
C C 0.0033 0.0016 'International Tables Vol C Tables 4.2.6.8 and 6.1.1.4'
H H 0.0000 0.0000 'International Tables Vol C Tables 4.2.6.8 and 6.1.1.4'
Bi Bi -4.1077 10.2566 'International Tables Vol C Tables 4.2.6.8 and 6.1.1.4'
O O 0.0106 0.0060 'International Tables Vol C Tables 4.2.6.8 and 6.1.1.4'

loop_
_exptl_crystal_face_index_h
_exptl_crystal_face_index_k
_exptl_crystal_face_index_l
_exptl_crystal_face_perp_dist
1.00 0.00 1.00 0.0150
-1.00 0.00 -1.00 0.0150
1.00 0.00 0.00 0.0100
-1.00 0.00 0.00 0.0150
0.00 1.00 0.00 0.0050
0.00 -1.00 0.00 0.0100

loop_
_geom_angle_atom_site_label_1
_geom_angle_atom_site_label_2
_geom_angle_atom_site_label_3
_geom_angle
_geom_angle_site_symmetry_1
_geom_angle_site_symmetry_3
_geom_angle_publ_flag
C16 Bi1 C2 96.16(19) . . ?
C16 Bi1 C22 93.82(18) . . ?
C22 Bi1 C2 93.60(19) . . ?
C28 Bi2 C12 90.36(19) . . ?
C28 Bi2 C34 93.06(19) . . ?
C34 Bi2 C12 94.8(2) . . ?
C1 O1 C13 116.5(4) . . ?
O1 C1 C2 116.8(5) . . ?
O1 C1 C6 120.4(5) . . ?
C2 C1 C6 122.8(5) . . ?
C1 C2 Bi1 119.9(4) . . ?
C3 C2 Bi1 121.5(4) . . ?
C3 C2 C1 118.6(5) . . ?
C2 C3 H3 119.7 . . ?
C2 C3 C4 120.5(5) . . ?
C4 C3 H3 119.7 . . ?
C3 C4 H4 119.8 . . ?
C3 C4 C5 120.3(5) . . ?
C5 C4 H4 119.8 . . ?
C4 C5 H5 119.5 . . ?
C4 C5 C6 120.9(5) . . ?
C6 C5 H5 119.5 . . ?
C1 C6 C7 119.7(5) . . ?
C5 C6 C1 116.9(5) . . ?
C5 C6 C7 123.4(5) . . ?
C6 C7 C8 107.4(4) . . ?
C6 C7 C14 108.0(4) . . ?
C6 C7 C15 112.0(5) . . ?
C8 C7 C14 108.0(5) . . ?
C8 C7 C15 112.0(5) . . ?
C15 C7 C14 109.2(4) . . ?
C9 C8 C7 123.3(5) . . ?
C13 C8 C7 119.7(5) . . ?
C13 C8 C9 116.9(5) . . ?
C8 C9 H9 119.4 . . ?
C10 C9 C8 121.3(5) . . ?
C10 C9 H9 119.4 . . ?
C9 C10 H10 120.3 . . ?
C11 C10 C9 119.5(5) . . ?
C11 C10 H10 120.3 . . ?
C10 C11 H11 119.2 . . ?
C10 C11 C12 121.6(5) . . ?
C12 C11 H11 119.2 . . ?
C11 C12 Bi2 123.2(4) . . ?
C13 C12 Bi2 120.0(4) . . ?
C13 C12 C11 116.7(5) . . ?
O1 C13 C12 115.2(4) . . ?
C8 C13 O1 120.7(4) . . ?
C8 C13 C12 124.1(5) . . ?
C7 C14 H14A 109.5 . . ?
C7 C14 H14B 109.5 . . ?
C7 C14 H14C 109.5 . . ?
H14A C14 H14B 109.5 . . ?
H14A C14 H14C 109.5 . . ?
H14B C14 H14C 109.5 . . ?
C7 C15 H15A 109.5 . . ?
C7 C15 H15B 109.5 . . ?
C7 C15 H15C 109.5 . . ?
H15A C15 H15B 109.5 . . ?
H15A C15 H15C 109.5 . . ?
H15B C15 H15C 109.5 . . ?
C17 C16 Bi1 117.7(4) . . ?
C17 C16 C21 119.0(5) . . ?
C21 C16 Bi1 123.0(4) . . ?
C16 C17 H17 119.5 . . ?
C16 C17 C18 121.1(5) . . ?
C18 C17 H17 119.5 . . ?
C17 C18 H18 120.2 . . ?
C19 C18 C17 119.7(6) . . ?
C19 C18 H18 120.2 . . ?
C18 C19 H19 120.1 . . ?
C18 C19 C20 119.8(5) . . ?
C20 C19 H19 120.1 . . ?
C19 C20 H20 119.8 . . ?
C21 C20 C19 120.4(5) . . ?
C21 C20 H20 119.8 . . ?
C16 C21 H21 120.0 . . ?
C20 C21 C16 120.1(5) . . ?
C20 C21 H21 120.0 . . ?
C23 C22 Bi1 119.6(4) . . ?
C23 C22 C27 118.3(5) . . ?
C27 C22 Bi1 121.9(4) . . ?
C22 C23 H23 119.2 . . ?
C24 C23 C22 121.6(6) . . ?
C24 C23 H23 119.2 . . ?
C23 C24 H24 120.2 . . ?
C23 C24 C25 119.7(6) . . ?
C25 C24 H24 120.2 . . ?
C24 C25 H25 120.3 . . ?
C26 C25 C24 119.4(5) . . ?
C26 C25 H25 120.3 . . ?
C25 C26 H26 119.6 . . ?
C25 C26 C27 120.8(5) . . ?
C27 C26 H26 119.6 . . ?
C22 C27 H27 119.9 . . ?
C26 C27 C22 120.2(5) . . ?
C26 C27 H27 119.9 . . ?
C29 C28 Bi2 119.0(4) . . ?
C29 C28 C33 118.0(5) . . ?
C33 C28 Bi2 122.9(4) . . ?
C28 C29 H29 119.3 . . ?
C30 C29 C28 121.3(5) . . ?
C30 C29 H29 119.3 . . ?
C29 C30 H30 120.1 . . ?
C29 C30 C31 119.7(5) . . ?
C31 C30 H30 120.1 . . ?
C30 C31 H31 120.1 . . ?
C32 C31 C30 119.8(5) . . ?
C32 C31 H31 120.1 . . ?
C31 C32 H32 119.8 . . ?
C31 C32 C33 120.4(5) . . ?
C33 C32 H32 119.8 . . ?
C28 C33 H33 119.7 . . ?
C32 C33 C28 120.7(5) . . ?
C32 C33 H33 119.6 . . ?
C35 C34 Bi2 118.7(4) . . ?
C39 C34 Bi2 122.9(4) . . ?
C39 C34 C35 118.4(5) . . ?
C34 C35 H35 119.5 . . ?
C36 C35 C34 120.9(6) . . ?
C36 C35 H35 119.5 . . ?
C35 C36 H36 120.0 . . ?
C35 C36 C37 120.1(5) . . ?
C37 C36 H36 120.0 . . ?
C36 C37 H37 120.7 . . ?
C36 C37 C38 118.7(5) . . ?
C38 C37 H37 120.7 . . ?
C37 C38 H38 119.3 . . ?
C39 C38 C37 121.5(6) . . ?
C39 C38 H38 119.2 . . ?
C34 C39 H39 119.8 . . ?
C38 C39 C34 120.4(5) . . ?
C38 C39 H39 119.8 . . ?

loop_
_geom_bond_atom_site_label_1
_geom_bond_atom_site_label_2
_geom_bond_distance
_geom_bond_site_symmetry_2
_geom_bond_publ_flag
Bi1 C2 2.268(6) . ?
Bi1 C16 2.246(5) . ?
Bi1 C22 2.262(5) . ?
Bi2 C12 2.255(5) . ?
Bi2 C28 2.242(5) . ?
Bi2 C34 2.252(5) . ?
O1 C1 1.387(6) . ?
O1 C13 1.391(6) . ?
C1 C2 1.399(7) . ?
C1 C6 1.400(7) . ?
C2 C3 1.369(8) . ?
C3 H3 0.9500 . ?
C3 C4 1.391(8) . ?
C4 H4 0.9500 . ?
C4 C5 1.391(8) . ?
C5 H5 0.9500 . ?
C5 C6 1.396(8) . ?
C6 C7 1.522(7) . ?
C7 C8 1.523(7) . ?
C7 C14 1.541(8) . ?
C7 C15 1.530(8) . ?
C8 C9 1.403(7) . ?
C8 C13 1.390(7) . ?
C9 H9 0.9500 . ?
C9 C10 1.392(8) . ?
C10 H10 0.9500 . ?
C10 C11 1.389(8) . ?
C11 H11 0.9500 . ?
C11 C12 1.400(7) . ?
C12 C13 1.394(7) . ?
C14 H14A 0.9800 . ?
C14 H14B 0.9800 . ?
C14 H14C 0.9800 . ?
C15 H15A 0.9800 . ?
C15 H15B 0.9800 . ?
C15 H15C 0.9800 . ?
C16 C17 1.383(8) . ?
C16 C21 1.392(7) . ?
C17 H17 0.9500 . ?
C17 C18 1.399(8) . ?
C18 H18 0.9500 . ?
C18 C19 1.375(7) . ?
C19 H19 0.9500 . ?
C19 C20 1.392(8) . ?
C20 H20 0.9500 . ?
C20 C21 1.391(7) . ?
C21 H21 0.9500 . ?
C22 C23 1.394(8) . ?
C22 C27 1.395(7) . ?
C23 H23 0.9500 . ?
C23 C24 1.379(8) . ?
C24 H24 0.9500 . ?
C24 C25 1.394(8) . ?
C25 H25 0.9500 . ?
C25 C26 1.381(8) . ?
C26 H26 0.9500 . ?
C26 C27 1.391(8) . ?
C27 H27 0.9500 . ?
C28 C29 1.399(8) . ?
C28 C33 1.400(7) . ?
C29 H29 0.9500 . ?
C29 C30 1.383(8) . ?
C30 H30 0.9500 . ?
C30 C31 1.395(8) . ?
C31 H31 0.9500 . ?
C31 C32 1.382(8) . ?
C32 H32 0.9500 . ?
C32 C33 1.388(7) . ?
C33 H33 0.9500 . ?
C34 C35 1.396(7) . ?
C34 C39 1.392(8) . ?
C35 H35 0.9500 . ?
C35 C36 1.387(8) . ?
C36 H36 0.9500 . ?
C36 C37 1.387(9) . ?
C37 H37 0.9500 . ?
C37 C38 1.388(8) . ?
C38 H38 0.9500 . ?
C38 C39 1.370(8) . ?
C39 H39 0.9500 . ?

loop_
_geom_torsion_atom_site_label_1
_geom_torsion_atom_site_label_2
_geom_torsion_atom_site_label_3
_geom_torsion_atom_site_label_4
_geom_torsion
_geom_torsion_site_symmetry_1
_geom_torsion_site_symmetry_2
_geom_torsion_site_symmetry_3
_geom_torsion_site_symmetry_4
_geom_torsion_publ_flag
Bi1 C2 C3 C4 -177.1(4) . . . . ?
Bi1 C16 C17 C18 171.8(4) . . . . ?
Bi1 C16 C21 C20 -170.8(4) . . . . ?
Bi1 C22 C23 C24 175.8(5) . . . . ?
Bi1 C22 C27 C26 -176.0(4) . . . . ?
Bi2 C12 C13 O1 -4.4(6) . . . . ?
Bi2 C12 C13 C8 175.8(4) . . . . ?
Bi2 C28 C29 C30 -177.0(4) . . . . ?
Bi2 C28 C33 C32 178.1(4) . . . . ?
Bi2 C34 C35 C36 177.6(4) . . . . ?
Bi2 C34 C39 C38 -179.0(4) . . . . ?
O1 C1 C2 Bi1 -2.2(6) . . . . ?
O1 C1 C2 C3 -179.5(4) . . . . ?
O1 C1 C6 C5 178.5(4) . . . . ?
O1 C1 C6 C7 -3.4(7) . . . . ?
C1 O1 C13 C8 27.7(6) . . . . ?
C1 O1 C13 C12 -152.2(4) . . . . ?
C1 C2 C3 C4 0.2(8) . . . . ?
C1 C6 C7 C8 32.2(6) . . . . ?
C1 C6 C7 C14 -84.1(6) . . . . ?
C1 C6 C7 C15 155.6(5) . . . . ?
C2 C1 C6 C5 -2.1(7) . . . . ?
C2 C1 C6 C7 176.0(5) . . . . ?
C2 C3 C4 C5 -0.4(8) . . . . ?
C3 C4 C5 C6 -0.8(8) . . . . ?
C4 C5 C6 C1 1.9(7) . . . . ?
C4 C5 C6 C7 -176.1(5) . . . . ?
C5 C6 C7 C8 -149.8(5) . . . . ?
C5 C6 C7 C14 93.9(6) . . . . ?
C5 C6 C7 C15 -26.4(7) . . . . ?
C6 C1 C2 Bi1 178.4(4) . . . . ?
C6 C1 C2 C3 1.1(8) . . . . ?
C6 C7 C8 C9 150.6(5) . . . . ?
C6 C7 C8 C13 -33.1(7) . . . . ?
C7 C8 C9 C10 175.4(5) . . . . ?
C7 C8 C13 O1 5.2(7) . . . . ?
C7 C8 C13 C12 -175.0(5) . . . . ?
C8 C9 C10 C11 0.1(8) . . . . ?
C9 C8 C13 O1 -178.3(5) . . . . ?
C9 C8 C13 C12 1.5(8) . . . . ?
C9 C10 C11 C12 0.4(9) . . . . ?
C10 C11 C12 Bi2 -176.6(4) . . . . ?
C10 C11 C12 C13 0.0(8) . . . . ?
C11 C12 C13 O1 178.8(5) . . . . ?
C11 C12 C13 C8 -1.0(8) . . . . ?
C13 O1 C1 C2 152.1(4) . . . . ?
C13 O1 C1 C6 -28.5(6) . . . . ?
C13 C8 C9 C10 -1.0(8) . . . . ?
C14 C7 C8 C9 -93.1(6) . . . . ?
C14 C7 C8 C13 83.2(6) . . . . ?
C15 C7 C8 C9 27.3(7) . . . . ?
C15 C7 C8 C13 -156.5(5) . . . . ?
C16 C17 C18 C19 -0.1(8) . . . . ?
C17 C16 C21 C20 2.1(8) . . . . ?
C17 C18 C19 C20 1.2(8) . . . . ?
C18 C19 C20 C21 -0.5(8) . . . . ?
C19 C20 C21 C16 -1.1(8) . . . . ?
C21 C16 C17 C18 -1.5(8) . . . . ?
C22 C23 C24 C25 -0.9(9) . . . . ?
C23 C22 C27 C26 -1.4(8) . . . . ?
C23 C24 C25 C26 0.9(9) . . . . ?
C24 C25 C26 C27 -1.2(8) . . . . ?
C25 C26 C27 C22 1.5(8) . . . . ?
C27 C22 C23 C24 1.2(9) . . . . ?
C28 C29 C30 C31 -1.2(9) . . . . ?
C29 C28 C33 C32 -0.2(8) . . . . ?
C29 C30 C31 C32 -0.2(8) . . . . ?
C30 C31 C32 C33 1.4(8) . . . . ?
C31 C32 C33 C28 -1.2(8) . . . . ?
C33 C28 C29 C30 1.4(8) . . . . ?
C34 C35 C36 C37 1.3(8) . . . . ?
C35 C34 C39 C38 -1.3(8) . . . . ?
C35 C36 C37 C38 -0.9(8) . . . . ?
C36 C37 C38 C39 -0.7(9) . . . . ?
C37 C38 C39 C34 1.8(9) . . . . ?
C39 C34 C35 C36 -0.2(8) . . . . ?
